data_7059962
loop_
_publ_author_name
'Kadari, Lingaswamy'
'Erb, William'
'Roisnel, Thierry'
'Radha Krishna, Palakodety'
'Mongin, Florence'

_publ_section_title
;
 Iodoferrocene as a partner in N-arylation of amides
;
_journal_issue 37
_journal_name_full 'New Journal of Chemistry'
_journal_page_first 15928
_journal_page_last 15941
_journal_paper_doi 10.1039/D0NJ03470C
_journal_volume 44
_journal_year 2020
_chemical_compound_source 'synthesis as described'
_chemical_formula_moiety 'C16 H19 Fe N O'
_chemical_formula_sum 'C16 H19 Fe N O'
_chemical_formula_weight 297.17
_space_group_crystal_system monoclinic
_space_group_IT_number 15
_space_group_name_Hall '-C 2yc'
_space_group_name_H-M_alt 'C 1 2/c 1'
_atom_sites_solution_hydrogens geom
_atom_sites_solution_primary dual
_atom_sites_solution_secondary difmap
_audit_update_record
;
2020-07-07 deposited with the CCDC.	2020-09-04 downloaded from the CCDC.
;
_cell_angle_alpha 90
_cell_angle_beta 114.189(4)
_cell_angle_gamma 90
_cell_formula_units_Z 8
_cell_length_a 20.788(3)
_cell_length_b 13.387(2)
_cell_length_c 10.5242(13)
_cell_measurement_reflns_used 7964
_cell_measurement_temperature 150(2)
_cell_measurement_theta_max 27.5240
_cell_measurement_theta_min 2.4702
_cell_measurement_wavelength 0.710730
_cell_volume 2671.6(7)
_computing_cell_refinement 'APEX3 (Bruker, 2015)'
_computing_data_collection 'Bruker APEX3 (Bruker, 2015)'
_computing_data_reduction 'SAINT (Bruker, 2014)'
_computing_molecular_graphics
;
   'SXGRAPH (L. Farrugia, 1999), Mercury (CSD, 2016)'
;
_computing_publication_material 'CRYSCALC (T. Roisnel, local program, 2019)'
_computing_structure_refinement 'SHELXL-2018_3 (Sheldrick, 2018)'
_computing_structure_solution 'SHELXT 2018_2 (Sheldrick, 2018)'
_diffrn_ambient_temperature 150(2)
_diffrn_detector '(CMOS) PHOTON 100'
_diffrn_detector_area_resol_mean 10.4167
_diffrn_measured_fraction_theta_full 0.995
_diffrn_measured_fraction_theta_max 0.991
_diffrn_measurement_device_type 'D8 VENTURE Bruker AXS'
_diffrn_measurement_method 'rotation images'
_diffrn_orient_matrix_UB_11 -0.0229379
_diffrn_orient_matrix_UB_12 -0.0656079
_diffrn_orient_matrix_UB_13 -0.0374193
_diffrn_orient_matrix_UB_21 0.0445686
_diffrn_orient_matrix_UB_22 -0.0240640
_diffrn_orient_matrix_UB_23 -0.0044616
_diffrn_orient_matrix_UB_31 0.0163877
_diffrn_orient_matrix_UB_32 -0.0263864
_diffrn_orient_matrix_UB_33 0.0971095
_diffrn_radiation_monochromator 'multilayer monochromator'
_diffrn_radiation_probe x-ray
_diffrn_radiation_source 'Incoatec microfocus sealed tube'
_diffrn_radiation_type MoK\a
_diffrn_radiation_wavelength 0.71073
_diffrn_reflns_av_R_equivalents 0.0420
_diffrn_reflns_av_unetI/netI 0.0382
_diffrn_reflns_limit_h_max 26
_diffrn_reflns_limit_h_min -26
_diffrn_reflns_limit_k_max 17
_diffrn_reflns_limit_k_min -15
_diffrn_reflns_limit_l_max 12
_diffrn_reflns_limit_l_min -13
_diffrn_reflns_number 10778
_diffrn_reflns_theta_full 25.242
_diffrn_reflns_theta_max 27.527
_diffrn_reflns_theta_min 2.470
_diffrn_source_current 1.00
_diffrn_source_power 50.0
_diffrn_source_voltage 50.00
_exptl_absorpt_coefficient_mu 1.119
_exptl_absorpt_correction_T_max 0.836
_exptl_absorpt_correction_T_min 0.662
_exptl_absorpt_correction_type multi-scan
_exptl_absorpt_process_details
;
  [Sheldrick, G.M. (2014). SADABS Bruker AXS Inc., Madison, Wisconsin, USA]
;
_exptl_crystal_colour orange
_exptl_crystal_density_diffrn 1.478
_exptl_crystal_description block
_exptl_crystal_F_000 1248
_exptl_crystal_size_max 0.480
_exptl_crystal_size_mid 0.270
_exptl_crystal_size_min 0.160
_refine_diff_density_max 0.363
_refine_diff_density_min -0.366
_refine_diff_density_rms 0.068
_refine_ls_extinction_method none
_refine_ls_goodness_of_fit_ref 1.011
_refine_ls_hydrogen_treatment constr
_refine_ls_matrix_type full
_refine_ls_number_parameters 172
_refine_ls_number_reflns 3051
_refine_ls_number_restraints 0
_refine_ls_restrained_S_all 1.011
_refine_ls_R_factor_all 0.0374
_refine_ls_R_factor_gt 0.0288
_refine_ls_shift/su_max 0.004
_refine_ls_shift/su_mean 0.001
_refine_ls_structure_factor_coef Fsqd
_refine_ls_weighting_details 'w=1/[\s^2^(Fo^2^)+(0.0337P)^2^+2.9344P] where P=(Fo^2^+2Fc^2^)/3'
_refine_ls_weighting_scheme calc
_refine_ls_wR_factor_gt 0.0696
_refine_ls_wR_factor_ref 0.0746
_reflns_number_gt 2630
_reflns_number_total 3051
_reflns_threshold_expression >2sigma(I)
_cod_data_source_file d0nj03470c2.cif
_cod_data_source_block KL62
_cod_depositor_comments 'Adding full bibliography for 7059953--7059970.cif.'
_cod_original_sg_symbol_H-M 'C 2/c'
_cod_database_code 7059962

loop_
_space_group_symop_operation_xyz
'x, y, z'
'-x, y, -z+1/2'
'x+1/2, y+1/2, z'
'-x+1/2, y+1/2, -z+1/2'
'-x, -y, -z'
'x, -y, z-1/2'
'-x+1/2, -y+1/2, -z'
'x+1/2, -y+1/2, z-1/2'

loop_
_atom_site_label
_atom_site_type_symbol
_atom_site_fract_x
_atom_site_fract_y
_atom_site_fract_z
_atom_site_U_iso_or_equiv
_atom_site_adp_type
_atom_site_occupancy
_atom_site_site_symmetry_order
_atom_site_calc_flag
_atom_site_refinement_flags_posn
_atom_site_refinement_flags_adp
_atom_site_refinement_flags_occupancy
_atom_site_disorder_assembly
_atom_site_disorder_group
Fe1 Fe 0.60209(2) 0.35855(2) 0.53314(2) 0.01089(8) Uani 1 1 d . . . . .
C1 C 0.56378(9) 0.31440(13) 0.67566(18) 0.0160(3) Uani 1 1 d . . . . .
H1 H 0.585483 0.325190 0.773417 0.019 Uiso 1 1 calc R U . . .
C2 C 0.51479(9) 0.37969(14) 0.57538(19) 0.0182(4) Uani 1 1 d . . . . .
H2 H 0.498194 0.441595 0.594394 0.022 Uiso 1 1 calc R U . . .
C3 C 0.49523(9) 0.33547(14) 0.44168(19) 0.0205(4) Uani 1 1 d . . . . .
H3 H 0.463182 0.362757 0.355672 0.025 Uiso 1 1 calc R U . . .
C4 C 0.53198(9) 0.24335(14) 0.45921(18) 0.0194(4) Uani 1 1 d . . . . .
H4 H 0.528732 0.198379 0.386997 0.023 Uiso 1 1 calc R U . . .
C5 C 0.57452(9) 0.23033(13) 0.60397(18) 0.0164(3) Uani 1 1 d . . . . .
H5 H 0.604694 0.175264 0.645306 0.020 Uiso 1 1 calc R U . . .
C6 C 0.70402(9) 0.33573(13) 0.56025(18) 0.0149(3) Uani 1 1 d . . . . .
H6 H 0.730557 0.276709 0.596716 0.018 Uiso 1 1 calc R U . . .
C7 C 0.66000(9) 0.35521(13) 0.41750(18) 0.0171(4) Uani 1 1 d . . . . .
H7 H 0.652628 0.311461 0.341703 0.021 Uiso 1 1 calc R U . . .
C8 C 0.62911(9) 0.45097(13) 0.40791(17) 0.0169(3) Uani 1 1 d . . . . .
H8 H 0.597581 0.482318 0.324680 0.020 Uiso 1 1 calc R U . . .
C9 C 0.65352(8) 0.49208(13) 0.54463(17) 0.0139(3) Uani 1 1 d . . . . .
H9 H 0.640661 0.554989 0.568979 0.017 Uiso 1 1 calc R U . . .
C10 C 0.70075(8) 0.42152(12) 0.63814(16) 0.0122(3) Uani 1 1 d . . . . .
N11 N 0.74114(7) 0.43559(10) 0.78297(14) 0.0129(3) Uani 1 1 d . . . . .
C12 C 0.75695(9) 0.34623(12) 0.87268(18) 0.0162(3) Uani 1 1 d . . . . .
H12A H 0.723452 0.292566 0.822203 0.019 Uiso 1 1 calc R U . . .
H12B H 0.749228 0.362406 0.957159 0.019 Uiso 1 1 calc R U . . .
C13 C 0.83207(9) 0.30715(13) 0.91709(18) 0.0190(4) Uani 1 1 d . . . . .
H13A H 0.833007 0.235341 0.940242 0.023 Uiso 1 1 calc R U . . .
H13B H 0.845600 0.313183 0.837503 0.023 Uiso 1 1 calc R U . . .
C14 C 0.88653(10) 0.36206(14) 1.04211(19) 0.0210(4) Uani 1 1 d . . . . .
H14A H 0.873799 0.353874 1.122442 0.025 Uiso 1 1 calc R U . . .
H14B H 0.933099 0.330202 1.066904 0.025 Uiso 1 1 calc R U . . .
C15 C 0.89320(9) 0.47302(14) 1.01887(19) 0.0213(4) Uani 1 1 d . . . . .
H15A H 0.908908 0.481412 0.942506 0.026 Uiso 1 1 calc R U . . .
H15B H 0.929981 0.501965 1.104332 0.026 Uiso 1 1 calc R U . . .
C16 C 0.82407(9) 0.53132(13) 0.98220(17) 0.0168(3) Uani 1 1 d . . . . .
H16A H 0.799563 0.504985 1.038376 0.020 Uiso 1 1 calc R U . . .
H16B H 0.835356 0.602401 1.007420 0.020 Uiso 1 1 calc R U . . .
C17 C 0.77500(8) 0.52445(13) 0.82926(17) 0.0144(3) Uani 1 1 d . . . . .
O18 O 0.76856(7) 0.59569(10) 0.75109(13) 0.0221(3) Uani 1 1 d . . . . .

loop_
_atom_site_aniso_label
_atom_site_aniso_U_11
_atom_site_aniso_U_22
_atom_site_aniso_U_33
_atom_site_aniso_U_23
_atom_site_aniso_U_13
_atom_site_aniso_U_12
Fe1 0.00962(13) 0.00971(13) 0.01278(13) 0.00101(8) 0.00402(9) 0.00062(9)
C1 0.0159(8) 0.0162(9) 0.0179(8) 0.0028(7) 0.0089(7) 0.0001(7)
C2 0.0132(8) 0.0168(9) 0.0279(10) 0.0043(7) 0.0119(7) 0.0038(7)
C3 0.0110(8) 0.0240(10) 0.0214(9) 0.0052(7) 0.0015(7) -0.0038(7)
C4 0.0192(9) 0.0164(9) 0.0206(9) -0.0034(7) 0.0059(7) -0.0078(7)
C5 0.0170(8) 0.0119(8) 0.0207(9) 0.0035(6) 0.0081(7) -0.0002(6)
C6 0.0109(8) 0.0161(9) 0.0186(8) -0.0002(6) 0.0068(7) 0.0022(6)
C7 0.0173(8) 0.0206(9) 0.0162(8) -0.0016(7) 0.0098(7) 0.0002(7)
C8 0.0160(8) 0.0190(9) 0.0152(8) 0.0042(6) 0.0060(7) -0.0012(7)
C9 0.0126(8) 0.0121(8) 0.0169(8) 0.0024(6) 0.0060(6) -0.0014(6)
C10 0.0090(7) 0.0133(8) 0.0141(7) 0.0008(6) 0.0047(6) -0.0014(6)
N11 0.0124(7) 0.0104(7) 0.0137(7) 0.0015(5) 0.0032(5) 0.0000(5)
C12 0.0168(8) 0.0123(8) 0.0180(8) 0.0039(6) 0.0057(7) -0.0004(6)
C13 0.0190(9) 0.0145(9) 0.0204(9) 0.0018(7) 0.0049(7) 0.0046(7)
C14 0.0170(9) 0.0212(10) 0.0206(9) 0.0035(7) 0.0035(7) 0.0062(7)
C15 0.0129(8) 0.0243(10) 0.0217(9) -0.0009(7) 0.0021(7) 0.0000(7)
C16 0.0166(8) 0.0152(9) 0.0167(8) -0.0033(6) 0.0049(7) -0.0005(7)
C17 0.0111(8) 0.0134(8) 0.0184(8) -0.0015(6) 0.0057(6) 0.0007(6)
O18 0.0247(7) 0.0142(7) 0.0216(6) 0.0034(5) 0.0036(5) -0.0044(5)

loop_
_atom_type_symbol
_atom_type_description
_atom_type_scat_dispersion_real
_atom_type_scat_dispersion_imag
_atom_type_scat_source
C C 0.0033 0.0016 'International Tables Vol C Tables 4.2.6.8 and 6.1.1.4'
H H 0.0000 0.0000 'International Tables Vol C Tables 4.2.6.8 and 6.1.1.4'
Fe Fe 0.3463 0.8444 'International Tables Vol C Tables 4.2.6.8 and 6.1.1.4'
N N 0.0061 0.0033 'International Tables Vol C Tables 4.2.6.8 and 6.1.1.4'
O O 0.0106 0.0060 'International Tables Vol C Tables 4.2.6.8 and 6.1.1.4'

loop_
_geom_angle_atom_site_label_1
_geom_angle_atom_site_label_2
_geom_angle_atom_site_label_3
_geom_angle
_geom_angle_site_symmetry_1
_geom_angle_site_symmetry_3
_geom_angle_publ_flag
C7 Fe1 C6 40.99(7) . . ?
C7 Fe1 C4 105.08(7) . . ?
C6 Fe1 C4 118.52(7) . . ?
C7 Fe1 C5 121.53(7) . . ?
C6 Fe1 C5 104.68(7) . . ?
C4 Fe1 C5 40.78(7) . . ?
C7 Fe1 C8 40.70(7) . . ?
C6 Fe1 C8 68.75(7) . . ?
C4 Fe1 C8 123.50(7) . . ?
C5 Fe1 C8 159.07(7) . . ?
C7 Fe1 C3 120.60(7) . . ?
C6 Fe1 C3 154.92(8) . . ?
C4 Fe1 C3 40.65(7) . . ?
C5 Fe1 C3 68.47(7) . . ?
C8 Fe1 C3 108.61(7) . . ?
C7 Fe1 C1 158.98(7) . . ?
C6 Fe1 C1 123.09(7) . . ?
C4 Fe1 C1 68.36(7) . . ?
C5 Fe1 C1 40.63(7) . . ?
C8 Fe1 C1 159.33(7) . . ?
C3 Fe1 C1 68.25(7) . . ?
C7 Fe1 C2 157.45(7) . . ?
C6 Fe1 C2 161.30(7) . . ?
C4 Fe1 C2 68.38(8) . . ?
C5 Fe1 C2 68.46(7) . . ?
C8 Fe1 C2 123.72(7) . . ?
C3 Fe1 C2 40.56(7) . . ?
C1 Fe1 C2 40.61(7) . . ?
C7 Fe1 C9 68.53(7) . . ?
C6 Fe1 C9 68.77(7) . . ?
C4 Fe1 C9 161.54(7) . . ?
C5 Fe1 C9 157.36(7) . . ?
C8 Fe1 C9 40.61(7) . . ?
C3 Fe1 C9 126.47(7) . . ?
C1 Fe1 C9 123.66(7) . . ?
C2 Fe1 C9 110.51(7) . . ?
C7 Fe1 C10 68.17(7) . . ?
C6 Fe1 C10 40.67(7) . . ?
C4 Fe1 C10 155.07(7) . . ?
C5 Fe1 C10 120.79(7) . . ?
C8 Fe1 C10 67.92(7) . . ?
C3 Fe1 C10 163.39(7) . . ?
C1 Fe1 C10 108.88(7) . . ?
C2 Fe1 C10 126.70(7) . . ?
C9 Fe1 C10 40.39(6) . . ?
C5 C1 C2 108.18(15) . . ?
C5 C1 Fe1 69.40(9) . . ?
C2 C1 Fe1 69.88(10) . . ?
C5 C1 H1 125.9 . . ?
C2 C1 H1 125.9 . . ?
Fe1 C1 H1 126.4 . . ?
C3 C2 C1 107.74(16) . . ?
C3 C2 Fe1 69.47(10) . . ?
C1 C2 Fe1 69.51(10) . . ?
C3 C2 H2 126.1 . . ?
C1 C2 H2 126.1 . . ?
Fe1 C2 H2 126.5 . . ?
C4 C3 C2 108.16(15) . . ?
C4 C3 Fe1 69.44(10) . . ?
C2 C3 Fe1 69.98(10) . . ?
C4 C3 H3 125.9 . . ?
C2 C3 H3 125.9 . . ?
Fe1 C3 H3 126.2 . . ?
C3 C4 C5 108.05(16) . . ?
C3 C4 Fe1 69.91(10) . . ?
C5 C4 Fe1 69.64(10) . . ?
C3 C4 H4 126.0 . . ?
C5 C4 H4 126.0 . . ?
Fe1 C4 H4 126.1 . . ?
C1 C5 C4 107.87(15) . . ?
C1 C5 Fe1 69.97(10) . . ?
C4 C5 Fe1 69.59(10) . . ?
C1 C5 H5 126.1 . . ?
C4 C5 H5 126.1 . . ?
Fe1 C5 H5 126.0 . . ?
C7 C6 C10 107.25(15) . . ?
C7 C6 Fe1 69.18(10) . . ?
C10 C6 Fe1 70.69(9) . . ?
C7 C6 H6 126.4 . . ?
C10 C6 H6 126.4 . . ?
Fe1 C6 H6 125.3 . . ?
C8 C7 C6 108.44(15) . . ?
C8 C7 Fe1 70.18(10) . . ?
C6 C7 Fe1 69.83(10) . . ?
C8 C7 H7 125.8 . . ?
C6 C7 H7 125.8 . . ?
Fe1 C7 H7 125.8 . . ?
C7 C8 C9 108.27(15) . . ?
C7 C8 Fe1 69.12(10) . . ?
C9 C8 Fe1 70.22(9) . . ?
C7 C8 H8 125.9 . . ?
C9 C8 H8 125.9 . . ?
Fe1 C8 H8 126.4 . . ?
C8 C9 C10 107.49(15) . . ?
C8 C9 Fe1 69.17(10) . . ?
C10 C9 Fe1 70.11(9) . . ?
C8 C9 H9 126.3 . . ?
C10 C9 H9 126.3 . . ?
Fe1 C9 H9 126.0 . . ?
N11 C10 C9 126.17(15) . . ?
N11 C10 C6 125.21(15) . . ?
C9 C10 C6 108.53(14) . . ?
N11 C10 Fe1 130.42(11) . . ?
C9 C10 Fe1 69.50(9) . . ?
C6 C10 Fe1 68.64(9) . . ?
C17 N11 C10 119.35(14) . . ?
C17 N11 C12 122.05(14) . . ?
C10 N11 C12 117.27(13) . . ?
N11 C12 C13 113.91(14) . . ?
N11 C12 H12A 108.8 . . ?
C13 C12 H12A 108.8 . . ?
N11 C12 H12B 108.8 . . ?
C13 C12 H12B 108.8 . . ?
H12A C12 H12B 107.7 . . ?
C14 C13 C12 113.75(15) . . ?
C14 C13 H13A 108.8 . . ?
C12 C13 H13A 108.8 . . ?
C14 C13 H13B 108.8 . . ?
C12 C13 H13B 108.8 . . ?
H13A C13 H13B 107.7 . . ?
C15 C14 C13 114.56(15) . . ?
C15 C14 H14A 108.6 . . ?
C13 C14 H14A 108.6 . . ?
C15 C14 H14B 108.6 . . ?
C13 C14 H14B 108.6 . . ?
H14A C14 H14B 107.6 . . ?
C14 C15 C16 113.47(15) . . ?
C14 C15 H15A 108.9 . . ?
C16 C15 H15A 108.9 . . ?
C14 C15 H15B 108.9 . . ?
C16 C15 H15B 108.9 . . ?
H15A C15 H15B 107.7 . . ?
C17 C16 C15 112.88(14) . . ?
C17 C16 H16A 109.0 . . ?
C15 C16 H16A 109.0 . . ?
C17 C16 H16B 109.0 . . ?
C15 C16 H16B 109.0 . . ?
H16A C16 H16B 107.8 . . ?
O18 C17 N11 122.51(15) . . ?
O18 C17 C16 120.32(15) . . ?
N11 C17 C16 117.13(15) . . ?

loop_
_geom_bond_atom_site_label_1
_geom_bond_atom_site_label_2
_geom_bond_distance
_geom_bond_site_symmetry_2
_geom_bond_publ_flag
Fe1 C7 2.0330(17) . ?
Fe1 C6 2.0417(17) . ?
Fe1 C4 2.0442(17) . ?
Fe1 C5 2.0448(17) . ?
Fe1 C8 2.0469(17) . ?
Fe1 C3 2.0505(18) . ?
Fe1 C1 2.0524(17) . ?
Fe1 C2 2.0572(17) . ?
Fe1 C9 2.0608(17) . ?
Fe1 C10 2.0689(16) . ?
C1 C5 1.423(2) . ?
C1 C2 1.426(2) . ?
C1 H1 0.9500 . ?
C2 C3 1.424(3) . ?
C2 H2 0.9500 . ?
C3 C4 1.422(3) . ?
C3 H3 0.9500 . ?
C4 C5 1.425(2) . ?
C4 H4 0.9500 . ?
C5 H5 0.9500 . ?
C6 C7 1.427(2) . ?
C6 C10 1.429(2) . ?
C6 H6 0.9500 . ?
C7 C8 1.419(2) . ?
C7 H7 0.9500 . ?
C8 C9 1.426(2) . ?
C8 H8 0.9500 . ?
C9 C10 1.426(2) . ?
C9 H9 0.9500 . ?
C10 N11 1.419(2) . ?
N11 C17 1.366(2) . ?
N11 C12 1.475(2) . ?
C12 C13 1.527(2) . ?
C12 H12A 0.9900 . ?
C12 H12B 0.9900 . ?
C13 C14 1.527(3) . ?
C13 H13A 0.9900 . ?
C13 H13B 0.9900 . ?
C14 C15 1.521(3) . ?
C14 H14A 0.9900 . ?
C14 H14B 0.9900 . ?
C15 C16 1.539(2) . ?
C15 H15A 0.9900 . ?
C15 H15B 0.9900 . ?
C16 C17 1.515(2) . ?
C16 H16A 0.9900 . ?
C16 H16B 0.9900 . ?
C17 O18 1.231(2) . ?

loop_
_geom_torsion_atom_site_label_1
_geom_torsion_atom_site_label_2
_geom_torsion_atom_site_label_3
_geom_torsion_atom_site_label_4
_geom_torsion
_geom_torsion_site_symmetry_1
_geom_torsion_site_symmetry_2
_geom_torsion_site_symmetry_3
_geom_torsion_site_symmetry_4
_geom_torsion_publ_flag
C5 C1 C2 C3 0.15(19) . . . . ?
Fe1 C1 C2 C3 59.16(12) . . . . ?
C5 C1 C2 Fe1 -59.01(12) . . . . ?
C1 C2 C3 C4 -0.05(19) . . . . ?
Fe1 C2 C3 C4 59.14(12) . . . . ?
C1 C2 C3 Fe1 -59.19(12) . . . . ?
C2 C3 C4 C5 -0.06(19) . . . . ?
Fe1 C3 C4 C5 59.41(12) . . . . ?
C2 C3 C4 Fe1 -59.47(12) . . . . ?
C2 C1 C5 C4 -0.19(19) . . . . ?
Fe1 C1 C5 C4 -59.50(12) . . . . ?
C2 C1 C5 Fe1 59.31(12) . . . . ?
C3 C4 C5 C1 0.15(19) . . . . ?
Fe1 C4 C5 C1 59.74(12) . . . . ?
C3 C4 C5 Fe1 -59.58(12) . . . . ?
C10 C6 C7 C8 -0.97(19) . . . . ?
Fe1 C6 C7 C8 59.79(12) . . . . ?
C10 C6 C7 Fe1 -60.75(11) . . . . ?
C6 C7 C8 C9 -0.06(19) . . . . ?
Fe1 C7 C8 C9 59.51(12) . . . . ?
C6 C7 C8 Fe1 -59.57(12) . . . . ?
C7 C8 C9 C10 1.07(19) . . . . ?
Fe1 C8 C9 C10 59.90(11) . . . . ?
C7 C8 C9 Fe1 -58.83(12) . . . . ?
C8 C9 C10 N11 174.96(15) . . . . ?
Fe1 C9 C10 N11 -125.74(16) . . . . ?
C8 C9 C10 C6 -1.67(18) . . . . ?
Fe1 C9 C10 C6 57.63(11) . . . . ?
C8 C9 C10 Fe1 -59.30(11) . . . . ?
C7 C6 C10 N11 -175.04(15) . . . . ?
Fe1 C6 C10 N11 125.18(16) . . . . ?
C7 C6 C10 C9 1.63(19) . . . . ?
Fe1 C6 C10 C9 -58.15(11) . . . . ?
C7 C6 C10 Fe1 59.78(12) . . . . ?
C9 C10 N11 C17 -43.4(2) . . . . ?
C6 C10 N11 C17 132.73(17) . . . . ?
Fe1 C10 N11 C17 -136.39(14) . . . . ?
C9 C10 N11 C12 149.52(16) . . . . ?
C6 C10 N11 C12 -34.4(2) . . . . ?
Fe1 C10 N11 C12 56.5(2) . . . . ?
C17 N11 C12 C13 -64.1(2) . . . . ?
C10 N11 C12 C13 102.67(17) . . . . ?
N11 C12 C13 C14 82.44(19) . . . . ?
C12 C13 C14 C15 -61.1(2) . . . . ?
C13 C14 C15 C16 59.5(2) . . . . ?
C14 C15 C16 C17 -82.57(19) . . . . ?
C10 N11 C17 O18 4.5(2) . . . . ?
C12 N11 C17 O18 170.97(16) . . . . ?
C10 N11 C17 C16 -173.09(14) . . . . ?
C12 N11 C17 C16 -6.6(2) . . . . ?
C15 C16 C17 O18 -104.49(19) . . . . ?
C15 C16 C17 N11 73.15(19) . . . . ?
